data_7040862
loop_
_publ_author_name
'Ill\'an-Cabeza, Nuria A'
'Jim\'enez-Pulido, Sonia B'
'Hueso-Ure\~na, Francisco'
'Pe\~na-Ruiz, Tom\'as'
'Quir\'os-Oloz\'abal, Miguel'
'Moreno-Carretero, Miguel N'

_publ_section_title
;
 Interactions between 2,4-bis-pteridine-1,5-benzodiazepine and group 12
 dihalides: synthesis, spectral and XRD structural studies and theoretical
 calculations.
;
_journal_issue 44
_journal_name_full 'Dalton transactions (Cambridge, England : 2003)'
_journal_page_first 17896
_journal_page_last 17909
_journal_paper_doi 10.1039/c6dt03583c
_journal_volume 45
_journal_year 2016
_chemical_formula_moiety 'C28 H28 I2 N10 O4 Zn, 1.5(C2 H3 N)'
_chemical_formula_sum 'C31 H32.5 I2 N11.5 O4 Zn'
_chemical_formula_weight 949.35
_space_group_crystal_system orthorhombic
_space_group_IT_number 61
_space_group_name_Hall '-P 2ac 2ab'
_space_group_name_H-M_alt 'P b c a'
_symmetry_space_group_name_Hall '-P 2ac 2ab'
_symmetry_space_group_name_H-M 'P b c a'
_atom_sites_solution_hydrogens geom
_atom_sites_solution_primary direct
_atom_sites_solution_secondary difmap
_audit_creation_method SHELXL-2014/7
_audit_update_record
;
2016-08-16 deposited with the CCDC.
2016-10-11 downloaded from the CCDC.
;
_cell_angle_alpha 90
_cell_angle_beta 90
_cell_angle_gamma 90
_cell_formula_units_Z 8
_cell_length_a 13.5741(11)
_cell_length_b 18.296(3)
_cell_length_c 28.833(5)
_cell_measurement_reflns_used 186
_cell_measurement_temperature 120(2)
_cell_measurement_theta_max 20
_cell_measurement_theta_min 4
_cell_volume 7160.7(18)
_computing_cell_refinement 'Dirax/lsq (Duisenberg & Schreurs, 1989-2000)'
_computing_data_collection 'Collect (Bruker AXS BV, 1997-2004)'
_computing_data_reduction 'EvalCCD (Duisenberg & Schreurs 1990-2000)'
_computing_structure_refinement 'SHELXL-2014/7 (Sheldrick, 2014)'
_computing_structure_solution 'SHELXS-86 (Sheldrick, 1986)'
_diffrn_ambient_temperature 120(2)
_diffrn_detector_area_resol_mean 9
_diffrn_measured_fraction_theta_full 0.998
_diffrn_measured_fraction_theta_max 0.998
_diffrn_measurement_device '95mm CCD camera on \k-goniostat'
_diffrn_measurement_device_type KappaCCD
_diffrn_measurement_method 'CCD rotation images, thick slices'
_diffrn_orient_matrix_type X=UH
_diffrn_orient_matrix_UB_11 0.01
_diffrn_orient_matrix_UB_12 0
_diffrn_orient_matrix_UB_13 0
_diffrn_orient_matrix_UB_21 0
_diffrn_orient_matrix_UB_22 0.01
_diffrn_orient_matrix_UB_23 0
_diffrn_orient_matrix_UB_31 0
_diffrn_orient_matrix_UB_32 0
_diffrn_orient_matrix_UB_33 0.01
_diffrn_radiation_type MoK\a
_diffrn_radiation_wavelength 0.71073
_diffrn_reflns_av_R_equivalents 0.0759
_diffrn_reflns_av_unetI/netI 0.0493
_diffrn_reflns_Laue_measured_fraction_full 0.998
_diffrn_reflns_Laue_measured_fraction_max 0.998
_diffrn_reflns_limit_h_max 17
_diffrn_reflns_limit_h_min -15
_diffrn_reflns_limit_k_max 23
_diffrn_reflns_limit_k_min -23
_diffrn_reflns_limit_l_max 37
_diffrn_reflns_limit_l_min -37
_diffrn_reflns_number 67480
_diffrn_reflns_point_group_measured_fraction_full 0.998
_diffrn_reflns_point_group_measured_fraction_max 0.998
_diffrn_reflns_theta_full 25.242
_diffrn_reflns_theta_max 27.507
_diffrn_reflns_theta_min 3.034
_diffrn_source 'Enraf Nonius FR590'
_exptl_absorpt_coefficient_mu 2.464
_exptl_absorpt_correction_T_max 0.7909
_exptl_absorpt_correction_T_min 0.4711
_exptl_absorpt_correction_type multi-scan
_exptl_absorpt_process_details 'SADABS, 2.10, 2003'
_exptl_crystal_colour yellow
_exptl_crystal_density_diffrn 1.761
_exptl_crystal_density_method 'not measured'
_exptl_crystal_description prism
_exptl_crystal_F_000 3736
_exptl_crystal_size_max 0.360
_exptl_crystal_size_mid 0.260
_exptl_crystal_size_min 0.100
_refine_diff_density_max 0.717
_refine_diff_density_min -2.018
_refine_diff_density_rms 0.145
_refine_ls_extinction_method none
_refine_ls_goodness_of_fit_ref 1.058
_refine_ls_hydrogen_treatment constr
_refine_ls_matrix_type full
_refine_ls_number_parameters 445
_refine_ls_number_reflns 8219
_refine_ls_number_restraints 0
_refine_ls_restrained_S_all 1.058
_refine_ls_R_factor_all 0.0856
_refine_ls_R_factor_gt 0.0524
_refine_ls_shift/su_max 0.000
_refine_ls_shift/su_mean 0.000
_refine_ls_structure_factor_coef Fsqd
_refine_ls_weighting_details 'w=1/[\s^2^(Fo^2^)+(0.0500P)^2^+50.0000P] where P=(Fo^2^+2Fc^2^)/3'
_refine_ls_weighting_scheme calc
_refine_ls_wR_factor_gt 0.1244
_refine_ls_wR_factor_ref 0.1404
_reflns_Friedel_coverage 0.000
_reflns_number_gt 5877
_reflns_number_total 8219
_reflns_threshold_expression 'I > 2\s(I)'
_cod_data_source_file c6dt03583c2.cif
_cod_data_source_block bendiaznyodo
_cod_depositor_comments 'Adding full bibliography for 7040859--7040866.cif.'
_cod_original_cell_volume 7160.9(18)
_cod_original_formula_sum 'C31 H32.50 I2 N11.50 O4 Zn'
_cod_database_code 7040862
_shelx_shelxl_version_number 2014/7
_shelx_space_group_comment
;
The symmetry employed for this shelxl refinement is uniquely defined
by the following loop, which should always be used as a source of
symmetry information in preference to the above space-group names.
They are only intended as comments.
;
_shelx_estimated_absorpt_t_min 0.471
_shelx_estimated_absorpt_t_max 0.791

loop_
_space_group_symop_operation_xyz
'x, y, z'
'-x+1/2, -y, z+1/2'
'x+1/2, -y+1/2, -z'
'-x, y+1/2, -z+1/2'
'-x, -y, -z'
'x-1/2, y, -z-1/2'
'-x-1/2, y-1/2, z'
'x, -y-1/2, z-1/2'

loop_
_atom_site_label
_atom_site_type_symbol
_atom_site_fract_x
_atom_site_fract_y
_atom_site_fract_z
_atom_site_U_iso_or_equiv
_atom_site_adp_type
_atom_site_occupancy
_atom_site_site_symmetry_order
_atom_site_calc_flag
_atom_site_refinement_flags_posn
_atom_site_refinement_flags_adp
_atom_site_refinement_flags_occupancy
Zn Zn 0.15934(5) 0.08465(4) 0.11539(2) 0.02387(16) Uani 1 1 d . . .
I1 I 0.07968(4) -0.03366(3) 0.09155(2) 0.05287(18) Uani 1 1 d . . .
I2 I 0.06254(3) 0.18470(2) 0.15441(2) 0.02844(12) Uani 1 1 d . . .
N1A N 0.1652(4) 0.3738(3) 0.16071(19) 0.0288(12) Uani 1 1 d . . .
C1A C 0.1006(5) 0.3999(3) 0.1986(2) 0.0327(15) Uani 1 1 d . . .
H11A H 0.1266 0.3831 0.2284 0.049 Uiso 1 1 calc R U .
H12A H 0.0984 0.4534 0.1982 0.049 Uiso 1 1 calc R U .
H13A H 0.0340 0.3805 0.1941 0.049 Uiso 1 1 calc R U .
C2A C 0.1423(4) 0.3912(3) 0.1152(2) 0.0282(14) Uani 1 1 d . . .
O2A O 0.0780(3) 0.4349(2) 0.10582(18) 0.0373(11) Uani 1 1 d . . .
N3A N 0.1965(4) 0.3562(3) 0.0808(2) 0.0306(12) Uani 1 1 d . . .
C3A C 0.1711(5) 0.3782(4) 0.0334(2) 0.0371(16) Uani 1 1 d . . .
H31A H 0.2122 0.3513 0.0113 0.056 Uiso 1 1 calc R U .
H32A H 0.1015 0.3674 0.0275 0.056 Uiso 1 1 calc R U .
H33A H 0.1826 0.4308 0.0298 0.056 Uiso 1 1 calc R U .
C4A C 0.2741(4) 0.3069(3) 0.0872(2) 0.0258(13) Uani 1 1 d . . .
O4A O 0.3176(3) 0.2802(2) 0.05489(15) 0.0274(9) Uani 1 1 d . . .
C4AA C 0.2944(4) 0.2910(3) 0.1366(2) 0.0214(12) Uani 1 1 d . . .
N5A N 0.3613(3) 0.2409(3) 0.14699(17) 0.0211(10) Uani 1 1 d . . .
C6A C 0.3774(4) 0.2258(3) 0.1912(2) 0.0227(12) Uani 1 1 d . . .
C7A C 0.3273(4) 0.2637(3) 0.2265(2) 0.0268(13) Uani 1 1 d . . .
C71A C 0.3447(5) 0.2567(4) 0.2778(2) 0.0359(16) Uani 1 1 d . . .
H71A H 0.3967 0.2206 0.2834 0.054 Uiso 1 1 calc R U .
H72A H 0.3650 0.3041 0.2904 0.054 Uiso 1 1 calc R U .
H73A H 0.2839 0.2408 0.2930 0.054 Uiso 1 1 calc R U .
N8A N 0.2571(4) 0.3121(3) 0.21621(18) 0.0268(11) Uani 1 1 d . . .
C8AA C 0.2400(4) 0.3248(3) 0.1717(2) 0.0253(13) Uani 1 1 d . . .
C61A C 0.4537(4) 0.1649(3) 0.2004(2) 0.0221(12) Uani 1 1 d . . .
C62A C 0.5555(4) 0.2001(4) 0.2098(2) 0.0293(14) Uani 1 1 d . . .
H61A H 0.5739 0.2312 0.1835 0.044 Uiso 1 1 calc R U .
H62A H 0.5521 0.2297 0.2381 0.044 Uiso 1 1 calc R U .
H63A H 0.6050 0.1616 0.2138 0.044 Uiso 1 1 calc R U .
N1B N 0.3210(3) 0.1803(3) -0.04493(17) 0.0252(11) Uani 1 1 d . . .
C1B C 0.4058(5) 0.1915(4) -0.0757(2) 0.0359(16) Uani 1 1 d . . .
H11B H 0.3843 0.2167 -0.1039 0.054 Uiso 1 1 calc R U .
H12B H 0.4554 0.2212 -0.0597 0.054 Uiso 1 1 calc R U .
H13B H 0.4343 0.1441 -0.0839 0.054 Uiso 1 1 calc R U .
C2B C 0.2287(5) 0.2053(3) -0.0595(2) 0.0301(14) Uani 1 1 d . . .
O2B O 0.2183(3) 0.2386(3) -0.09551(17) 0.0434(13) Uani 1 1 d . . .
N3B N 0.1485(3) 0.1891(3) -0.03091(18) 0.0249(11) Uani 1 1 d . . .
C3B C 0.0495(4) 0.2123(4) -0.0473(2) 0.0326(15) Uani 1 1 d . . .
H31B H 0.0554 0.2349 -0.0780 0.049 Uiso 1 1 calc R U .
H32B H 0.0062 0.1696 -0.0493 0.049 Uiso 1 1 calc R U .
H33B H 0.0216 0.2477 -0.0254 0.049 Uiso 1 1 calc R U .
C4B C 0.1534(4) 0.1559(3) 0.0122(2) 0.0251(13) Uani 1 1 d . . .
O4B O 0.0814(3) 0.1458(3) 0.03625(15) 0.0338(11) Uani 1 1 d . . .
C4AB C 0.2542(4) 0.1363(3) 0.0265(2) 0.0234(12) Uani 1 1 d . . .
N5B N 0.2683(3) 0.1152(3) 0.06975(16) 0.0206(10) Uani 1 1 d . . .
C6B C 0.3595(4) 0.1012(3) 0.08472(19) 0.0190(11) Uani 1 1 d . . .
C7B C 0.4367(4) 0.0983(3) 0.0519(2) 0.0228(12) Uani 1 1 d . . .
C71B C 0.5362(4) 0.0652(3) 0.0612(2) 0.0239(12) Uani 1 1 d . . .
H71B H 0.5396 0.0490 0.0935 0.036 Uiso 1 1 calc R U .
H72B H 0.5464 0.0233 0.0406 0.036 Uiso 1 1 calc R U .
H73B H 0.5875 0.1018 0.0555 0.036 Uiso 1 1 calc R U .
N8B N 0.4232(3) 0.1225(3) 0.00859(17) 0.0232(10) Uani 1 1 d . . .
C8AB C 0.3338(4) 0.1458(3) -0.0031(2) 0.0215(12) Uani 1 1 d . . .
C61B C 0.3696(4) 0.0926(3) 0.1358(2) 0.0199(11) Uani 1 1 d . . .
C62B C 0.4654(4) 0.1153(3) 0.1569(2) 0.0230(12) Uani 1 1 d . . .
H61B H 0.5046 0.1418 0.1333 0.028 Uiso 1 1 calc R U .
H62B H 0.5027 0.0709 0.1657 0.028 Uiso 1 1 calc R U .
N1F N 0.2913(3) 0.0732(2) 0.15803(16) 0.0204(10) Uani 1 1 d . . .
C1F C 0.2800(4) 0.0604(3) 0.2066(2) 0.0250(13) Uani 1 1 d . . .
N2F N 0.4287(4) 0.1196(3) 0.23953(17) 0.0253(11) Uani 1 1 d . . .
H2F H 0.4712 0.1173 0.2626 0.030 Uiso 1 1 calc R U .
C2F C 0.3437(5) 0.0798(3) 0.2434(2) 0.0282(13) Uani 1 1 d . . .
C3F C 0.3198(5) 0.0555(4) 0.2886(2) 0.0377(16) Uani 1 1 d . . .
H3F H 0.3629 0.0672 0.3135 0.045 Uiso 1 1 calc R U .
C4F C 0.2371(6) 0.0157(4) 0.2976(3) 0.049(2) Uani 1 1 d . . .
H4F H 0.2238 0.0000 0.3284 0.059 Uiso 1 1 calc R U .
C5F C 0.1715(5) -0.0021(4) 0.2617(2) 0.0392(17) Uani 1 1 d . . .
H5F H 0.1129 -0.0290 0.2677 0.047 Uiso 1 1 calc R U .
C6F C 0.1944(5) 0.0202(3) 0.2178(2) 0.0318(14) Uani 1 1 d . . .
H6F H 0.1503 0.0081 0.1935 0.038 Uiso 1 1 calc R U .
C1S C 0.3057(5) 0.4686(4) -0.0623(3) 0.0386(17) Uani 1 1 d . . .
N1S N 0.2610(5) 0.5201(4) -0.0645(3) 0.0559(19) Uani 1 1 d . . .
C2S C 0.3612(6) 0.4006(4) -0.0599(4) 0.058(2) Uani 1 1 d . . .
H21S H 0.3574 0.3808 -0.0284 0.086 Uiso 1 1 calc R U .
H22S H 0.4302 0.4100 -0.0679 0.086 Uiso 1 1 calc R U .
H23S H 0.3333 0.3653 -0.0818 0.086 Uiso 1 1 calc R U .
N2S N -0.0189(15) 0.3854(11) 0.2880(7) 0.085(5) Uiso 0.5 1 d . . P
C3S C 0.0480(15) 0.3875(11) 0.3127(7) 0.062(5) Uiso 0.5 1 d . . P
C4S C 0.1337(17) 0.3876(13) 0.3408(8) 0.085(7) Uiso 0.5 1 d . . P
H41S H 0.1532 0.3371 0.3475 0.128 Uiso 0.5 1 calc R U P
H42S H 0.1199 0.4132 0.3700 0.128 Uiso 0.5 1 calc R U P
H43S H 0.1872 0.4125 0.3244 0.128 Uiso 0.5 1 calc R U P

loop_
_atom_site_aniso_label
_atom_site_aniso_U_11
_atom_site_aniso_U_22
_atom_site_aniso_U_33
_atom_site_aniso_U_23
_atom_site_aniso_U_13
_atom_site_aniso_U_12
Zn 0.0172(3) 0.0231(3) 0.0314(4) -0.0012(3) 0.0032(3) -0.0008(3)
I1 0.0396(3) 0.0266(2) 0.0923(4) -0.0129(3) -0.0206(3) 0.0044(2)
I2 0.0257(2) 0.0285(2) 0.0312(2) -0.00164(17) 0.00555(17) 0.00369(16)
N1A 0.026(3) 0.018(2) 0.042(3) 0.000(2) -0.007(2) 0.003(2)
C1A 0.029(3) 0.023(3) 0.046(4) -0.002(3) 0.000(3) 0.007(3)
C2A 0.022(3) 0.015(3) 0.047(4) 0.000(3) -0.010(3) -0.003(2)
O2A 0.033(3) 0.021(2) 0.058(3) -0.001(2) -0.019(2) 0.0067(19)
N3A 0.026(3) 0.023(3) 0.042(3) 0.007(2) -0.007(2) -0.005(2)
C3A 0.037(4) 0.035(4) 0.039(4) 0.016(3) -0.011(3) -0.001(3)
C4A 0.023(3) 0.016(3) 0.038(4) 0.004(3) -0.008(3) -0.008(2)
O4A 0.028(2) 0.024(2) 0.030(2) 0.0007(19) -0.0041(19) -0.0028(18)
C4AA 0.020(3) 0.012(2) 0.032(3) 0.000(2) -0.002(2) -0.003(2)
N5A 0.017(2) 0.018(2) 0.028(3) 0.000(2) -0.0057(19) 0.0001(19)
C6A 0.022(3) 0.017(3) 0.029(3) 0.001(2) -0.005(2) -0.001(2)
C7A 0.023(3) 0.022(3) 0.036(4) -0.004(3) -0.006(3) 0.002(2)
C71A 0.041(4) 0.030(3) 0.036(4) -0.007(3) -0.008(3) 0.015(3)
N8A 0.027(3) 0.021(2) 0.032(3) 0.000(2) -0.005(2) 0.003(2)
C8AA 0.020(3) 0.014(3) 0.042(3) 0.001(2) -0.008(3) 0.001(2)
C61A 0.020(3) 0.021(3) 0.025(3) 0.003(2) -0.006(2) 0.007(2)
C62A 0.023(3) 0.034(3) 0.031(3) -0.003(3) -0.008(3) 0.001(3)
N1B 0.021(2) 0.026(3) 0.028(3) 0.003(2) 0.001(2) -0.001(2)
C1B 0.026(3) 0.047(4) 0.034(4) 0.014(3) 0.006(3) -0.004(3)
C2B 0.025(3) 0.026(3) 0.039(4) 0.002(3) -0.001(3) 0.001(3)
O2B 0.034(3) 0.050(3) 0.046(3) 0.028(3) -0.004(2) 0.001(2)
N3B 0.018(2) 0.023(2) 0.034(3) 0.000(2) -0.004(2) 0.000(2)
C3B 0.024(3) 0.033(3) 0.040(4) -0.001(3) -0.010(3) 0.004(3)
C4B 0.024(3) 0.024(3) 0.028(3) -0.003(3) -0.003(3) -0.001(2)
O4B 0.017(2) 0.052(3) 0.032(2) 0.004(2) 0.0014(18) 0.002(2)
C4AB 0.017(3) 0.022(3) 0.031(3) -0.002(2) -0.002(2) -0.002(2)
N5B 0.019(2) 0.019(2) 0.023(2) -0.004(2) -0.0009(19) 0.0000(19)
C6B 0.015(3) 0.019(3) 0.023(3) 0.002(2) 0.002(2) -0.001(2)
C7B 0.017(3) 0.020(3) 0.031(3) 0.003(2) 0.003(2) -0.004(2)
C71B 0.016(3) 0.025(3) 0.031(3) 0.002(3) 0.000(2) 0.002(2)
N8B 0.020(2) 0.021(2) 0.029(3) 0.005(2) 0.002(2) -0.001(2)
C8AB 0.021(3) 0.018(3) 0.025(3) -0.003(2) 0.001(2) -0.003(2)
C61B 0.019(3) 0.014(2) 0.027(3) 0.000(2) 0.003(2) 0.004(2)
C62B 0.021(3) 0.020(3) 0.028(3) 0.003(2) 0.000(2) 0.002(2)
N1F 0.020(2) 0.016(2) 0.025(2) 0.000(2) -0.001(2) 0.0019(19)
C1F 0.026(3) 0.023(3) 0.026(3) -0.001(2) 0.003(2) 0.002(2)
N2F 0.026(3) 0.024(2) 0.026(3) 0.000(2) -0.005(2) 0.002(2)
C2F 0.031(3) 0.020(3) 0.034(3) 0.000(3) 0.004(3) 0.002(3)
C3F 0.046(4) 0.039(4) 0.029(4) 0.004(3) 0.002(3) -0.008(3)
C4F 0.067(5) 0.052(5) 0.029(4) 0.002(3) 0.015(4) -0.017(4)
C5F 0.039(4) 0.040(4) 0.039(4) 0.005(3) 0.011(3) -0.008(3)
C6F 0.032(3) 0.030(3) 0.033(3) 0.002(3) 0.004(3) -0.004(3)
C1S 0.027(3) 0.037(4) 0.051(5) -0.006(3) 0.008(3) -0.006(3)
N1S 0.045(4) 0.039(4) 0.083(5) -0.007(4) 0.020(4) 0.001(3)
C2S 0.042(5) 0.040(5) 0.091(7) 0.007(4) 0.018(4) 0.007(4)

loop_
_atom_type_symbol
_atom_type_description
_atom_type_scat_dispersion_real
_atom_type_scat_dispersion_imag
_atom_type_scat_source
C C 0.0033 0.0016 'International Tables Vol C Tables 4.2.6.8 and 6.1.1.4'
H H 0.0000 0.0000 'International Tables Vol C Tables 4.2.6.8 and 6.1.1.4'
N N 0.0061 0.0033 'International Tables Vol C Tables 4.2.6.8 and 6.1.1.4'
O O 0.0106 0.0060 'International Tables Vol C Tables 4.2.6.8 and 6.1.1.4'
I I -0.4742 1.8119 'International Tables Vol C Tables 4.2.6.8 and 6.1.1.4'
Zn Zn 0.2839 1.4301 'International Tables Vol C Tables 4.2.6.8 and 6.1.1.4'

loop_
_exptl_crystal_face_index_h
_exptl_crystal_face_index_k
_exptl_crystal_face_index_l
_exptl_crystal_face_perp_dist
1 0 0 0.15
-1 0 0 0.18
0 1 0 0.13
0 -1 0 0.1
0 0 1 0.05
0 0 -1 0.05
-1 2 0 0.09

loop_
_geom_angle_atom_site_label_1
_geom_angle_atom_site_label_2
_geom_angle_atom_site_label_3
_geom_angle
N5B Zn N1F 78.25(18)
N5B Zn I1 111.58(13)
N1F Zn I1 115.10(12)
N5B Zn I2 117.62(13)
N1F Zn I2 104.26(12)
I1 Zn I2 121.56(3)
C2A N1A C8AA 121.8(5)
C2A N1A C1A 119.4(5)
C8AA N1A C1A 118.3(5)
N1A C1A H11A 109.5
N1A C1A H12A 109.5
H11A C1A H12A 109.5
N1A C1A H13A 109.5
H11A C1A H13A 109.5
H12A C1A H13A 109.5
O2A C2A N1A 121.6(6)
O2A C2A N3A 121.6(6)
N1A C2A N3A 116.8(5)
C2A N3A C4A 126.8(6)
C2A N3A C3A 114.4(5)
C4A N3A C3A 118.6(6)
N3A C3A H31A 109.5
N3A C3A H32A 109.5
H31A C3A H32A 109.5
N3A C3A H33A 109.5
H31A C3A H33A 109.5
H32A C3A H33A 109.5
O4A C4A N3A 121.8(6)
O4A C4A C4AA 124.9(5)
N3A C4A C4AA 113.3(6)
N5A C4AA C8AA 120.3(6)
N5A C4AA C4A 118.8(5)
C8AA C4AA C4A 120.8(5)
C6A N5A C4AA 118.5(5)
N5A C6A C7A 120.9(5)
N5A C6A C61A 115.3(5)
C7A C6A C61A 123.8(5)
N8A C7A C6A 120.9(6)
N8A C7A C71A 112.8(5)
C6A C7A C71A 126.4(5)
C7A C71A H71A 109.5
C7A C71A H72A 109.5
H71A C71A H72A 109.5
C7A C71A H73A 109.5
H71A C71A H73A 109.5
H72A C71A H73A 109.5
C8AA N8A C7A 117.1(5)
N8A C8AA N1A 117.4(6)
N8A C8AA C4AA 122.2(5)
N1A C8AA C4AA 120.5(6)
N2F C61A C6A 113.0(5)
N2F C61A C62A 108.2(5)
C6A C61A C62A 109.2(5)
N2F C61A C62B 108.7(5)
C6A C61A C62B 110.6(5)
C62A C61A C62B 107.0(5)
C61A C62A H61A 109.5
C61A C62A H62A 109.5
H61A C62A H62A 109.5
C61A C62A H63A 109.5
H61A C62A H63A 109.5
H62A C62A H63A 109.5
C8AB N1B C2B 121.9(5)
C8AB N1B C1B 119.7(5)
C2B N1B C1B 118.5(5)
N1B C1B H11B 109.5
N1B C1B H12B 109.5
H11B C1B H12B 109.5
N1B C1B H13B 109.5
H11B C1B H13B 109.5
H12B C1B H13B 109.5
O2B C2B N3B 121.4(6)
O2B C2B N1B 121.7(6)
N3B C2B N1B 116.9(5)
C4B N3B C2B 125.8(5)
C4B N3B C3B 117.0(5)
C2B N3B C3B 117.2(5)
N3B C3B H31B 109.5
N3B C3B H32B 109.5
H31B C3B H32B 109.5
N3B C3B H33B 109.5
H31B C3B H33B 109.5
H32B C3B H33B 109.5
O4B C4B N3B 122.8(5)
O4B C4B C4AB 123.5(6)
N3B C4B C4AB 113.7(5)
N5B C4AB C8AB 120.3(5)
N5B C4AB C4B 118.1(5)
C8AB C4AB C4B 121.4(5)
C4AB N5B C6B 119.7(5)
C4AB N5B Zn 125.4(4)
C6B N5B Zn 114.1(4)
N5B C6B C7B 118.5(5)
N5B C6B C61B 115.2(5)
C7B C6B C61B 126.3(5)
N8B C7B C6B 120.8(5)
N8B C7B C71B 115.0(5)
C6B C7B C71B 124.1(5)
C7B C71B H71B 109.5
C7B C71B H72B 109.5
H71B C71B H72B 109.5
C7B C71B H73B 109.5
H71B C71B H73B 109.5
H72B C71B H73B 109.5
C8AB N8B C7B 117.8(5)
N8B C8AB N1B 119.1(5)
N8B C8AB C4AB 121.1(5)
N1B C8AB C4AB 119.9(5)
N1F C61B C6B 116.4(5)
N1F C61B C62B 126.2(5)
C6B C61B C62B 117.0(5)
C61B C62B C61A 113.6(5)
C61B C62B H61B 108.8
C61A C62B H61B 108.8
C61B C62B H62B 108.8
C61A C62B H62B 108.8
H61B C62B H62B 107.7
C61B N1F C1F 128.4(5)
C61B N1F Zn 111.7(4)
C1F N1F Zn 118.7(4)
C6F C1F C2F 117.4(6)
C6F C1F N1F 113.5(5)
C2F C1F N1F 129.0(5)
C2F N2F C61A 124.6(5)
C2F N2F H2F 117.7
C61A N2F H2F 117.7
N2F C2F C3F 115.8(6)
N2F C2F C1F 125.9(6)
C3F C2F C1F 118.2(6)
C4F C3F C2F 122.2(7)
C4F C3F H3F 118.9
C2F C3F H3F 118.9
C3F C4F C5F 120.4(7)
C3F C4F H4F 119.8
C5F C4F H4F 119.8
C6F C5F C4F 117.9(7)
C6F C5F H5F 121.0
C4F C5F H5F 121.0
C5F C6F C1F 123.8(7)
C5F C6F H6F 118.1
C1F C6F H6F 118.1
N1S C1S C2S 178.3(9)
C1S C2S H21S 109.5
C1S C2S H22S 109.5
H21S C2S H22S 109.5
C1S C2S H23S 109.5
H21S C2S H23S 109.5
H22S C2S H23S 109.5
N2S C3S C4S 176(2)
C3S C4S H41S 109.5
C3S C4S H42S 109.5
H41S C4S H42S 109.5
C3S C4S H43S 109.5
H41S C4S H43S 109.5
H42S C4S H43S 109.5

loop_
_geom_bond_atom_site_label_1
_geom_bond_atom_site_label_2
_geom_bond_distance
Zn N5B 2.057(5)
Zn N1F 2.183(5)
Zn I1 2.5153(9)
Zn I2 2.5186(8)
N1A C2A 1.385(8)
N1A C8AA 1.390(7)
N1A C1A 1.480(8)
C1A H11A 0.9800
C1A H12A 0.9800
C1A H13A 0.9800
C2A O2A 1.215(7)
C2A N3A 1.393(9)
N3A C4A 1.399(8)
N3A C3A 1.464(8)
C3A H31A 0.9800
C3A H32A 0.9800
C3A H33A 0.9800
C4A O4A 1.206(7)
C4A C4AA 1.479(8)
C4AA N5A 1.324(7)
C4AA C8AA 1.396(9)
N5A C6A 1.323(7)
C6A C7A 1.406(8)
C6A C61A 1.545(8)
C7A N8A 1.334(7)
C7A C71A 1.504(9)
C71A H71A 0.9800
C71A H72A 0.9800
C71A H73A 0.9800
N8A C8AA 1.325(8)
C61A N2F 1.441(7)
C61A C62A 1.549(8)
C61A C62B 1.556(8)
C62A H61A 0.9800
C62A H62A 0.9800
C62A H63A 0.9800
N1B C8AB 1.373(7)
N1B C2B 1.397(8)
N1B C1B 1.467(8)
C1B H11B 0.9800
C1B H12B 0.9800
C1B H13B 0.9800
C2B O2B 1.214(8)
C2B N3B 1.396(8)
N3B C4B 1.385(8)
N3B C3B 1.487(7)
C3B H31B 0.9800
C3B H32B 0.9800
C3B H33B 0.9800
C4B O4B 1.213(7)
C4B C4AB 1.473(8)
C4AB N5B 1.320(7)
C4AB C8AB 1.388(8)
N5B C6B 1.336(7)
C6B C7B 1.412(8)
C6B C61B 1.487(8)
C7B N8B 1.337(8)
C7B C71B 1.505(8)
C71B H71B 0.9800
C71B H72B 0.9800
C71B H73B 0.9800
N8B C8AB 1.329(7)
C61B N1F 1.292(7)
C61B C62B 1.494(8)
C62B H61B 0.9900
C62B H62B 0.9900
N1F C1F 1.428(7)
C1F C6F 1.412(8)
C1F C2F 1.415(9)
N2F C2F 1.370(8)
N2F H2F 0.8800
C2F C3F 1.414(9)
C3F C4F 1.362(10)
C3F H3F 0.9500
C4F C5F 1.406(11)
C4F H4F 0.9500
C5F C6F 1.365(9)
C5F H5F 0.9500
C6F H6F 0.9500
C1S N1S 1.122(9)
C1S C2S 1.456(10)
C2S H21S 0.9800
C2S H22S 0.9800
C2S H23S 0.9800
N2S C3S 1.16(2)
C3S C4S 1.42(3)
C4S H41S 0.9800
C4S H42S 0.9800
C4S H43S 0.9800
